data_4301850
loop_
_publ_author_name
'Hoi-Ki Kwong'
'Wai-Lun Man'
'Jing Xiang'
'Wing-Tak Wong'
'Tai-Chu Lau'

_publ_contact_author_address
;
Department of Biology and Chemistry
City University of Hong Kong
Tat Chee Road,
Kowloon Tong,
Hong Kong.
;
_publ_contact_author_email BHTCLAU@cityu.edu.hk
_publ_contact_author_fax (852)27887406
_publ_contact_author_name 'Prof. T. C. Lau'
_publ_contact_author_phone (852)27887811
_publ_section_title
;
Reaction of a (Salen)ruthenium(VI) Nitrido Complex with Isocyanide
;
_journal_name_full 'Inorganic Chemistry'
_journal_page_first 3080
_journal_page_last 3086
_journal_paper_doi 10.1021/ic802338f
_journal_volume 48
_journal_year 2009
_chemical_formula_moiety 'C34 H42 N4 O2 Ru, C H Cl3'
_chemical_formula_sum 'C35 H43 Cl3 N4 O2 Ru'
_chemical_formula_weight 759.15
_chemical_name_systematic
;
  ?
;
_space_group_IT_number 15
_symmetry_cell_setting monoclinic
_symmetry_Int_Tables_number 15
_symmetry_space_group_name_Hall '-C 2yc'
_symmetry_space_group_name_H-M 'C 1 2/c 1'
_atom_sites_solution_hydrogens geom
_atom_sites_solution_primary direct
_atom_sites_solution_secondary difmap
_audit_creation_date 2008-07-30
_audit_creation_method SHELXL-97
_cell_angle_alpha 90.00
_cell_angle_beta 132.242(1)
_cell_angle_gamma 90.00
_cell_formula_units_Z 8
_cell_length_a 34.738(5)
_cell_length_b 11.2485(16)
_cell_length_c 24.606(4)
_cell_measurement_reflns_used 24362
_cell_measurement_temperature 296(2)
_cell_measurement_theta_max 27.52
_cell_measurement_theta_min 1.66
_cell_volume 7118.0(19)
_computing_cell_refinement 'SAINT v7.34A(Bruker, 2006)'
_computing_data_collection 'SMART (Bruker, 1996)'
_computing_data_reduction 'CrystalStructure (Rigaku/MSC and Rigaku Corporation, 2006)'
_computing_molecular_graphics 'ORTEP-II (Johnson, 1976)'
_computing_publication_material SHELXL97
_computing_structure_refinement 'SHELXL-97 (Sheldrick, 1997)'
_computing_structure_solution 'SHELXS-97 (Sheldrick, 1990)'
_diffrn_ambient_temperature 296(2)
_diffrn_measured_fraction_theta_full 0.989
_diffrn_measured_fraction_theta_max 0.989
_diffrn_measurement_device_type 'Bruker SAMRT 1000 CCD'
_diffrn_measurement_method '\w & \f scans'
_diffrn_radiation_monochromator graphite
_diffrn_radiation_source 'fine-focus sealed tube'
_diffrn_radiation_type MoK\a
_diffrn_radiation_wavelength 0.71073
_diffrn_reflns_av_R_equivalents 0.0208
_diffrn_reflns_av_sigmaI/netI 0.0229
_diffrn_reflns_limit_h_max 42
_diffrn_reflns_limit_h_min -45
_diffrn_reflns_limit_k_max 14
_diffrn_reflns_limit_k_min -14
_diffrn_reflns_limit_l_max 31
_diffrn_reflns_limit_l_min -27
_diffrn_reflns_number 23684
_diffrn_reflns_theta_full 27.53
_diffrn_reflns_theta_max 27.53
_diffrn_reflns_theta_min 1.66
_diffrn_standards_decay_% 0
_diffrn_standards_number 0
_exptl_absorpt_coefficient_mu 0.702
_exptl_absorpt_correction_T_max 0.9460
_exptl_absorpt_correction_T_min 0.8496
_exptl_absorpt_correction_type multi-scan
_exptl_absorpt_process_details SADABS
_exptl_crystal_colour dark-red
_exptl_crystal_density_diffrn 1.417
_exptl_crystal_density_method 'not measured'
_exptl_crystal_description block
_exptl_crystal_F_000 3136
_exptl_crystal_size_max 0.24
_exptl_crystal_size_mid 0.23
_exptl_crystal_size_min 0.08
_refine_diff_density_max 1.090
_refine_diff_density_min -1.318
_refine_diff_density_rms 0.092
_refine_ls_extinction_method none
_refine_ls_goodness_of_fit_ref 1.046
_refine_ls_hydrogen_treatment constr
_refine_ls_matrix_type full
_refine_ls_number_parameters 399
_refine_ls_number_reflns 8116
_refine_ls_number_restraints 5
_refine_ls_restrained_S_all 1.049
_refine_ls_R_factor_all 0.0732
_refine_ls_R_factor_gt 0.0584
_refine_ls_shift/su_max 0.000
_refine_ls_shift/su_mean 0.000
_refine_ls_structure_factor_coef Fsqd
_refine_ls_weighting_details 'calc w=1/[\s^2^(Fo^2^)+(0.1095P)^2^+17.9814P] where P=(Fo^2^+2Fc^2^)/3'
_refine_ls_weighting_scheme calc
_refine_ls_wR_factor_gt 0.1707
_refine_ls_wR_factor_ref 0.1889
_reflns_number_gt 6392
_reflns_number_total 8116
_reflns_threshold_expression I>2\s(I)
_cod_data_source_file ic802338f_si_005.cif
_cod_data_source_block 4b
_cod_original_cell_volume 7118.0(18)
_cod_original_sg_symbol_H-M 'C 2/c'
_cod_database_code 4301850

loop_
_symmetry_equiv_pos_as_xyz
'x, y, z'
'-x, y, -z+1/2'
'x+1/2, y+1/2, z'
'-x+1/2, y+1/2, -z+1/2'
'-x, -y, -z'
'x, -y, z-1/2'
'-x+1/2, -y+1/2, -z'
'x+1/2, -y+1/2, z-1/2'

loop_
_atom_site_label
_atom_site_type_symbol
_atom_site_fract_x
_atom_site_fract_y
_atom_site_fract_z
_atom_site_U_iso_or_equiv
_atom_site_adp_type
_atom_site_occupancy
_atom_site_symmetry_multiplicity
_atom_site_calc_flag
_atom_site_refinement_flags
_atom_site_disorder_assembly
_atom_site_disorder_group
Ru1 Ru 0.110190(12) 0.18733(3) 0.400150(17) 0.04592(14) Uani 1 1 d . A .
O1 O 0.12328(13) 0.3571(3) 0.44476(18) 0.0614(8) Uani 1 1 d . . .
C1 C 0.15040(17) 0.4350(4) 0.4439(2) 0.0541(9) Uani 1 1 d . . .
C2 C 0.1460(2) 0.5566(4) 0.4559(3) 0.0649(11) Uani 1 1 d . . .
H2 H 0.1241 0.5754 0.4640 0.078 Uiso 1 1 calc R . .
C3 C 0.1722(2) 0.6458(5) 0.4559(3) 0.0746(14) Uani 1 1 d . . .
H3 H 0.1682 0.7234 0.4645 0.089 Uiso 1 1 calc R . .
C4 C 0.2050(2) 0.6227(5) 0.4432(3) 0.0756(15) Uani 1 1 d . . .
H4 H 0.2223 0.6843 0.4422 0.091 Uiso 1 1 calc R . .
C5 C 0.21110(18) 0.5075(4) 0.4324(2) 0.0637(11) Uani 1 1 d . . .
H5 H 0.2338 0.4920 0.4253 0.076 Uiso 1 1 calc R . .
C6 C 0.18457(16) 0.4110(4) 0.4315(2) 0.0528(9) Uani 1 1 d . . .
C7 C 0.19382(16) 0.2971(4) 0.4158(2) 0.0532(9) Uani 1 1 d . . .
H7 H 0.2202 0.2928 0.4151 0.064 Uiso 1 1 calc R . .
N1 N 0.16890(13) 0.2000(3) 0.40251(18) 0.0477(7) Uani 1 1 d . . .
C8 C 0.17920(16) 0.0860(4) 0.3844(2) 0.0539(9) Uani 1 1 d . . .
H8 H 0.2000 0.0369 0.4289 0.065 Uiso 1 1 calc R . .
C9 C 0.2084(2) 0.0934(5) 0.3585(3) 0.0677(12) Uani 1 1 d . . .
H9A H 0.2424 0.1282 0.3967 0.081 Uiso 1 1 calc R . .
H9B H 0.1894 0.1440 0.3155 0.081 Uiso 1 1 calc R . .
C10 C 0.2144(2) -0.0311(6) 0.3398(4) 0.0839(16) Uani 1 1 d . . .
H10A H 0.2313 -0.0248 0.3206 0.101 Uiso 1 1 calc R . .
H10B H 0.2365 -0.0785 0.3842 0.101 Uiso 1 1 calc R . .
C11 C 0.1628(3) -0.0927(5) 0.2841(4) 0.0843(16) Uani 1 1 d . . .
H11A H 0.1687 -0.1725 0.2760 0.101 Uiso 1 1 calc R . .
H11B H 0.1423 -0.0502 0.2379 0.101 Uiso 1 1 calc R . .
C12 C 0.1326(2) -0.0996(4) 0.3085(3) 0.0705(12) Uani 1 1 d . . .
H12A H 0.0987 -0.1346 0.2697 0.085 Uiso 1 1 calc R . .
H12B H 0.1511 -0.1500 0.3515 0.085 Uiso 1 1 calc R . .
C13 C 0.12598(17) 0.0230(4) 0.3262(2) 0.0526(9) Uani 1 1 d . . .
H13 H 0.1059 0.0701 0.2810 0.063 Uiso 1 1 calc R . .
N2 N 0.09877(13) 0.0303(3) 0.35320(18) 0.0481(7) Uani 1 1 d . . .
C14 C 0.07090(18) -0.0544(4) 0.3458(3) 0.0578(10) Uani 1 1 d . . .
H14 H 0.0693 -0.1244 0.3242 0.069 Uiso 1 1 calc R . .
C15 C 0.04149(17) -0.0499(4) 0.3685(2) 0.0570(10) Uani 1 1 d . . .
C16 C 0.0224(2) -0.1603(5) 0.3690(3) 0.0776(15) Uani 1 1 d . . .
H16 H 0.0294 -0.2286 0.3557 0.093 Uiso 1 1 calc R . .
C17 C -0.0062(3) -0.1696(5) 0.3887(4) 0.0893(19) Uani 1 1 d . . .
H17 H -0.0185 -0.2432 0.3885 0.107 Uiso 1 1 calc R . .
C18 C -0.0165(2) -0.0692(5) 0.4087(3) 0.0801(15) Uani 1 1 d . . .
H18 H -0.0358 -0.0753 0.4223 0.096 Uiso 1 1 calc R . .
C19 C 0.00111(19) 0.0398(5) 0.4090(3) 0.0657(12) Uani 1 1 d . . .
H19 H -0.0070 0.1063 0.4220 0.079 Uiso 1 1 calc R . .
C20 C 0.03155(16) 0.0549(4) 0.3899(2) 0.0551(9) Uani 1 1 d . . .
O2 O 0.04866(13) 0.1618(3) 0.3953(2) 0.0610(8) Uani 1 1 d . . .
C21 C 0.06641(15) 0.2677(3) 0.3011(2) 0.0480(8) Uani 1 1 d . . .
N3 N 0.04695(14) 0.3170(3) 0.2474(2) 0.0566(9) Uani 1 1 d . . .
C22 C 0.02534(19) 0.3799(4) 0.1800(2) 0.0634(11) Uani 1 1 d . . .
H22 H -0.0084 0.3452 0.1386 0.076 Uiso 1 1 calc R . .
C23 C 0.0181(2) 0.5095(4) 0.1875(3) 0.0703(13) Uani 1 1 d . . .
H23A H -0.0024 0.5156 0.2011 0.084 Uiso 1 1 calc R . .
H23B H -0.0009 0.5488 0.1405 0.084 Uiso 1 1 calc R . .
C24 C 0.0700(2) 0.5716(5) 0.2450(3) 0.0802(16) Uani 1 1 d . . .
H24A H 0.0640 0.6555 0.2459 0.096 Uiso 1 1 calc R . .
H24B H 0.0871 0.5387 0.2930 0.096 Uiso 1 1 calc R . .
C25 C 0.1049(3) 0.5575(6) 0.2294(3) 0.096(2) Uani 1 1 d . . .
H25A H 0.0896 0.5981 0.1840 0.116 Uiso 1 1 calc R . .
H25B H 0.1383 0.5942 0.2686 0.116 Uiso 1 1 calc R . .
C26 C 0.1129(2) 0.4297(6) 0.2232(3) 0.0870(17) Uani 1 1 d . . .
H26A H 0.1326 0.3919 0.2707 0.104 Uiso 1 1 calc R . .
H26B H 0.1330 0.4239 0.2091 0.104 Uiso 1 1 calc R . .
C27 C 0.0621(3) 0.3649(6) 0.1676(3) 0.0806(15) Uani 1 1 d . . .
H27A H 0.0691 0.2809 0.1693 0.097 Uiso 1 1 calc R . .
H27B H 0.0453 0.3938 0.1189 0.097 Uiso 1 1 calc R . .
C28 C 0.15269(19) 0.1098(4) 0.4976(3) 0.0606(10) Uani 1 1 d D . .
N4A N 0.1709(10) 0.057(2) 0.5486(10) 0.121(3) Uani 0.522(9) 1 d PD A 1
C29A C 0.1767(6) -0.0198(18) 0.6036(10) 0.121(3) Uani 0.522(9) 1 d PD A 1
H29A H 0.1859 0.0387 0.6402 0.146 Uiso 0.522(9) 1 calc PR A 1
C30A C 0.2283(7) -0.0927(18) 0.6473(10) 0.121(3) Uani 0.522(9) 1 d P A 1
H30A H 0.2297 -0.1318 0.6135 0.146 Uiso 0.522(9) 1 calc PR A 1
H30B H 0.2580 -0.0399 0.6784 0.146 Uiso 0.522(9) 1 calc PR A 1
C31A C 0.2299(6) -0.1849(15) 0.6941(9) 0.121(3) Uani 0.522(9) 1 d P A 1
H31A H 0.2520 -0.2494 0.7030 0.146 Uiso 0.522(9) 1 calc PR A 1
H31B H 0.2470 -0.1484 0.7413 0.146 Uiso 0.522(9) 1 calc PR A 1
C32A C 0.1841(6) -0.2350(17) 0.6694(9) 0.121(3) Uani 0.522(9) 1 d P A 1
H32A H 0.1794 -0.3090 0.6453 0.146 Uiso 0.522(9) 1 calc PR A 1
H32B H 0.1898 -0.2561 0.7126 0.146 Uiso 0.522(9) 1 calc PR A 1
C33A C 0.1386(6) -0.1770(16) 0.6241(9) 0.121(3) Uani 0.522(9) 1 d P A 1
H33A H 0.1302 -0.1535 0.6530 0.146 Uiso 0.522(9) 1 calc PR A 1
H33B H 0.1125 -0.2346 0.5885 0.146 Uiso 0.522(9) 1 calc PR A 1
C34A C 0.1311(7) -0.071(2) 0.5825(10) 0.121(3) Uani 0.522(9) 1 d P A 1
H34A H 0.1083 -0.0931 0.5310 0.146 Uiso 0.522(9) 1 calc PR A 1
H34B H 0.1133 -0.0114 0.5869 0.146 Uiso 0.522(9) 1 calc PR A 1
N4B N 0.1747(14) 0.067(2) 0.5551(10) 0.127(3) Uani 0.478(9) 1 d PD A 2
C29B C 0.2158(8) 0.0076(18) 0.6356(10) 0.127(3) Uani 0.478(9) 1 d PD A 2
H29B H 0.2493 0.0487 0.6690 0.153 Uiso 0.478(9) 1 calc PR A 2
C30B C 0.2204(11) -0.133(2) 0.6280(14) 0.127(3) Uani 0.478(9) 1 d P A 2
H30C H 0.2250 -0.1426 0.5935 0.153 Uiso 0.478(9) 1 calc PR A 2
H30D H 0.2520 -0.1609 0.6752 0.153 Uiso 0.478(9) 1 calc PR A 2
C31B C 0.1780(8) -0.2133(19) 0.6047(12) 0.127(3) Uani 0.478(9) 1 d P A 2
H31C H 0.1714 -0.2714 0.5701 0.153 Uiso 0.478(9) 1 calc PR A 2
H31D H 0.1878 -0.2553 0.6468 0.153 Uiso 0.478(9) 1 calc PR A 2
C32B C 0.1382(9) -0.153(2) 0.5752(12) 0.127(3) Uani 0.478(9) 1 d P A 2
H32C H 0.1119 -0.2063 0.5644 0.153 Uiso 0.478(9) 1 calc PR A 2
H32D H 0.1259 -0.1253 0.5285 0.153 Uiso 0.478(9) 1 calc PR A 2
C33B C 0.1402(9) -0.042(2) 0.6158(13) 0.127(3) Uani 0.478(9) 1 d P A 2
H33C H 0.1099 0.0071 0.5806 0.153 Uiso 0.478(9) 1 calc PR A 2
H33D H 0.1391 -0.0690 0.6522 0.153 Uiso 0.478(9) 1 calc PR A 2
C34B C 0.1858(8) 0.0260(19) 0.6507(12) 0.127(3) Uani 0.478(9) 1 d P A 2
H34C H 0.1754 0.1089 0.6403 0.153 Uiso 0.478(9) 1 calc PR A 2
H34D H 0.2076 0.0155 0.7032 0.153 Uiso 0.478(9) 1 calc PR A 2
C1SA C 0.1062(5) 0.6226(13) 0.0483(8) 0.1372(14) Uani 0.616(10) 1 d PD B 1
H1SA H 0.1022 0.6439 0.0062 0.165 Uiso 0.616(10) 1 calc PR B 1
Cl1A Cl 0.1702(2) 0.5973(5) 0.1189(3) 0.1372(14) Uani 0.616(10) 1 d PD B 1
Cl2A Cl 0.0668(3) 0.7174(5) 0.0464(4) 0.1372(14) Uani 0.616(10) 1 d PD B 1
Cl3A Cl 0.0783(2) 0.4750(5) 0.0292(3) 0.1372(14) Uani 0.616(10) 1 d PD B 1
C1SB C 0.1065(7) 0.6309(17) 0.0501(11) 0.139(2) Uani 0.384(10) 1 d PD B 2
H1SB H 0.1086 0.6515 0.0135 0.167 Uiso 0.384(10) 1 calc PR B 2
Cl1B Cl 0.1645(3) 0.6091(9) 0.1356(5) 0.139(2) Uani 0.384(10) 1 d PD B 2
Cl2B Cl 0.0977(4) 0.7510(9) 0.0846(6) 0.139(2) Uani 0.384(10) 1 d PD B 2
Cl3B Cl 0.0640(3) 0.5072(10) 0.0246(5) 0.139(2) Uani 0.384(10) 1 d PD B 2

loop_
_atom_site_aniso_label
_atom_site_aniso_U_11
_atom_site_aniso_U_22
_atom_site_aniso_U_33
_atom_site_aniso_U_23
_atom_site_aniso_U_13
_atom_site_aniso_U_12
Ru1 0.0539(2) 0.03953(19) 0.0566(2) 0.00645(12) 0.04209(18) 0.00072(12)
O1 0.088(2) 0.0470(15) 0.081(2) -0.0053(14) 0.0699(19) -0.0107(15)
C1 0.064(2) 0.053(2) 0.050(2) -0.0019(17) 0.0397(19) -0.0101(19)
C2 0.086(3) 0.055(3) 0.066(3) -0.009(2) 0.056(3) -0.014(2)
C3 0.099(4) 0.049(2) 0.072(3) -0.010(2) 0.056(3) -0.018(3)
C4 0.080(3) 0.070(3) 0.068(3) -0.008(2) 0.046(3) -0.032(3)
C5 0.057(2) 0.071(3) 0.056(2) -0.002(2) 0.035(2) -0.019(2)
C6 0.053(2) 0.056(2) 0.0446(19) -0.0009(16) 0.0307(18) -0.0119(17)
C7 0.0449(19) 0.067(3) 0.048(2) 0.0033(17) 0.0313(17) -0.0062(17)
N1 0.0458(16) 0.0534(19) 0.0460(16) 0.0066(13) 0.0317(15) 0.0009(13)
C8 0.053(2) 0.057(2) 0.058(2) 0.0075(18) 0.041(2) 0.0080(18)
C9 0.064(3) 0.082(3) 0.074(3) 0.001(2) 0.053(2) 0.003(2)
C10 0.089(4) 0.091(4) 0.108(4) 0.011(3) 0.081(4) 0.019(3)
C11 0.114(5) 0.069(3) 0.113(5) -0.012(3) 0.094(4) -0.002(3)
C12 0.095(4) 0.051(2) 0.093(3) -0.002(2) 0.075(3) 0.002(2)
C13 0.063(2) 0.048(2) 0.060(2) 0.0052(17) 0.047(2) 0.0041(18)
N2 0.0530(17) 0.0435(17) 0.0560(18) 0.0071(13) 0.0400(16) 0.0045(13)
C14 0.066(2) 0.047(2) 0.069(3) -0.0011(18) 0.049(2) -0.0024(19)
C15 0.062(2) 0.051(2) 0.067(2) -0.0011(18) 0.047(2) -0.0099(18)
C16 0.090(4) 0.063(3) 0.100(4) -0.014(3) 0.072(3) -0.024(3)
C17 0.113(5) 0.070(4) 0.121(5) -0.020(3) 0.094(5) -0.037(3)
C18 0.088(4) 0.080(4) 0.107(4) -0.005(3) 0.079(3) -0.024(3)
C19 0.068(3) 0.065(3) 0.084(3) 0.005(2) 0.059(3) -0.006(2)
C20 0.053(2) 0.052(2) 0.067(2) 0.0112(19) 0.044(2) 0.0008(18)
O2 0.0729(19) 0.0447(15) 0.093(2) 0.0139(15) 0.0672(19) 0.0060(14)
C21 0.0478(19) 0.0408(19) 0.062(2) 0.0047(17) 0.0399(18) -0.0021(15)
N3 0.0549(19) 0.0491(19) 0.062(2) 0.0089(15) 0.0375(18) -0.0033(15)
C22 0.064(3) 0.056(3) 0.050(2) 0.0068(18) 0.030(2) -0.008(2)
C23 0.078(3) 0.059(3) 0.062(3) 0.018(2) 0.043(3) 0.008(2)
C24 0.103(4) 0.052(3) 0.063(3) 0.006(2) 0.046(3) -0.009(3)
C25 0.086(4) 0.093(4) 0.079(4) 0.018(3) 0.043(3) -0.028(3)
C26 0.083(4) 0.112(5) 0.085(4) 0.028(3) 0.064(3) 0.008(3)
C27 0.106(4) 0.079(4) 0.070(3) 0.005(3) 0.064(3) -0.003(3)
C28 0.074(3) 0.059(3) 0.060(2) 0.014(2) 0.050(2) 0.005(2)
N4A 0.103(4) 0.156(6) 0.114(4) 0.077(4) 0.077(4) 0.033(4)
C29A 0.103(4) 0.156(6) 0.114(4) 0.077(4) 0.077(4) 0.033(4)
C30A 0.103(4) 0.156(6) 0.114(4) 0.077(4) 0.077(4) 0.033(4)
C31A 0.103(4) 0.156(6) 0.114(4) 0.077(4) 0.077(4) 0.033(4)
C32A 0.103(4) 0.156(6) 0.114(4) 0.077(4) 0.077(4) 0.033(4)
C33A 0.103(4) 0.156(6) 0.114(4) 0.077(4) 0.077(4) 0.033(4)
C34A 0.103(4) 0.156(6) 0.114(4) 0.077(4) 0.077(4) 0.033(4)
N4B 0.141(7) 0.125(6) 0.133(6) -0.010(5) 0.099(6) -0.001(5)
C29B 0.141(7) 0.125(6) 0.133(6) -0.010(5) 0.099(6) -0.001(5)
C30B 0.141(7) 0.125(6) 0.133(6) -0.010(5) 0.099(6) -0.001(5)
C31B 0.141(7) 0.125(6) 0.133(6) -0.010(5) 0.099(6) -0.001(5)
C32B 0.141(7) 0.125(6) 0.133(6) -0.010(5) 0.099(6) -0.001(5)
C33B 0.141(7) 0.125(6) 0.133(6) -0.010(5) 0.099(6) -0.001(5)
C34B 0.141(7) 0.125(6) 0.133(6) -0.010(5) 0.099(6) -0.001(5)
C1SA 0.150(2) 0.166(2) 0.136(2) 0.0364(16) 0.1126(19) 0.0640(17)
Cl1A 0.150(2) 0.166(2) 0.136(2) 0.0364(16) 0.1126(19) 0.0640(17)
Cl2A 0.150(2) 0.166(2) 0.136(2) 0.0364(16) 0.1126(19) 0.0640(17)
Cl3A 0.150(2) 0.166(2) 0.136(2) 0.0364(16) 0.1126(19) 0.0640(17)
C1SB 0.140(4) 0.195(5) 0.130(3) 0.025(3) 0.110(3) 0.036(3)
Cl1B 0.140(4) 0.195(5) 0.130(3) 0.025(3) 0.110(3) 0.036(3)
Cl2B 0.140(4) 0.195(5) 0.130(3) 0.025(3) 0.110(3) 0.036(3)
Cl3B 0.140(4) 0.195(5) 0.130(3) 0.025(3) 0.110(3) 0.036(3)

loop_
_atom_type_symbol
_atom_type_description
_atom_type_scat_dispersion_real
_atom_type_scat_dispersion_imag
_atom_type_scat_source
C C 0.0033 0.0016 'International Tables Vol C Tables 4.2.6.8 and 6.1.1.4'
H H 0.0000 0.0000 'International Tables Vol C Tables 4.2.6.8 and 6.1.1.4'
N N 0.0061 0.0033 'International Tables Vol C Tables 4.2.6.8 and 6.1.1.4'
O O 0.0106 0.0060 'International Tables Vol C Tables 4.2.6.8 and 6.1.1.4'
Cl Cl 0.1484 0.1585 'International Tables Vol C Tables 4.2.6.8 and 6.1.1.4'
Ru Ru -1.2594 0.8363 'International Tables Vol C Tables 4.2.6.8 and 6.1.1.4'

loop_
_geom_angle_atom_site_label_1
_geom_angle_atom_site_label_2
_geom_angle_atom_site_label_3
_geom_angle
_geom_angle_site_symmetry_1
_geom_angle_site_symmetry_3
_geom_angle_publ_flag
C28 Ru1 N2 90.42(17) . . ?
C28 Ru1 N1 94.61(16) . . ?
N2 Ru1 N1 83.24(13) . . ?
C28 Ru1 C21 179.25(18) . . ?
N2 Ru1 C21 90.13(15) . . ?
N1 Ru1 C21 85.96(14) . . ?
C28 Ru1 O2 84.78(17) . . ?
N2 Ru1 O2 92.74(13) . . ?
N1 Ru1 O2 175.93(13) . . ?
C21 Ru1 O2 94.68(14) . . ?
C28 Ru1 O1 92.54(17) . . ?
N2 Ru1 O1 175.79(11) . . ?
N1 Ru1 O1 93.55(13) . . ?
C21 Ru1 O1 86.93(14) . . ?
O2 Ru1 O1 90.50(12) . . ?
C1 O1 Ru1 120.8(3) . . ?
O1 C1 C2 117.6(4) . . ?
O1 C1 C6 126.1(4) . . ?
C2 C1 C6 116.2(4) . . ?
C3 C2 C1 122.9(5) . . ?
C3 C2 H2 118.5 . . ?
C1 C2 H2 118.5 . . ?
C2 C3 C4 120.8(5) . . ?
C2 C3 H3 119.6 . . ?
C4 C3 H3 119.6 . . ?
C5 C4 C3 118.5(5) . . ?
C5 C4 H4 120.7 . . ?
C3 C4 H4 120.7 . . ?
C4 C5 C6 123.0(5) . . ?
C4 C5 H5 118.5 . . ?
C6 C5 H5 118.5 . . ?
C5 C6 C7 115.3(4) . . ?
C5 C6 C1 118.4(4) . . ?
C7 C6 C1 126.2(4) . . ?
N1 C7 C6 126.1(4) . . ?
N1 C7 H7 116.9 . . ?
C6 C7 H7 116.9 . . ?
C7 N1 C8 123.6(4) . . ?
C7 N1 Ru1 124.2(3) . . ?
C8 N1 Ru1 112.2(2) . . ?
N1 C8 C9 116.3(4) . . ?
N1 C8 C13 107.2(3) . . ?
C9 C8 C13 110.7(4) . . ?
N1 C8 H8 107.4 . . ?
C9 C8 H8 107.4 . . ?
C13 C8 H8 107.4 . . ?
C8 C9 C10 109.9(4) . . ?
C8 C9 H9A 109.7 . . ?
C10 C9 H9A 109.7 . . ?
C8 C9 H9B 109.7 . . ?
C10 C9 H9B 109.7 . . ?
H9A C9 H9B 108.2 . . ?
C11 C10 C9 112.0(4) . . ?
C11 C10 H10A 109.2 . . ?
C9 C10 H10A 109.2 . . ?
C11 C10 H10B 109.2 . . ?
C9 C10 H10B 109.2 . . ?
H10A C10 H10B 107.9 . . ?
C10 C11 C12 112.3(5) . . ?
C10 C11 H11A 109.1 . . ?
C12 C11 H11A 109.1 . . ?
C10 C11 H11B 109.1 . . ?
C12 C11 H11B 109.1 . . ?
H11A C11 H11B 107.9 . . ?
C13 C12 C11 110.3(4) . . ?
C13 C12 H12A 109.6 . . ?
C11 C12 H12A 109.6 . . ?
C13 C12 H12B 109.6 . . ?
C11 C12 H12B 109.6 . . ?
H12A C12 H12B 108.1 . . ?
N2 C13 C12 116.6(3) . . ?
N2 C13 C8 106.5(3) . . ?
C12 C13 C8 111.5(4) . . ?
N2 C13 H13 107.3 . . ?
C12 C13 H13 107.3 . . ?
C8 C13 H13 107.3 . . ?
C14 N2 C13 123.0(4) . . ?
C14 N2 Ru1 125.2(3) . . ?
C13 N2 Ru1 111.7(2) . . ?
N2 C14 C15 125.2(4) . . ?
N2 C14 H14 117.4 . . ?
C15 C14 H14 117.4 . . ?
C16 C15 C20 119.5(4) . . ?
C16 C15 C14 115.3(4) . . ?
C20 C15 C14 125.2(4) . . ?
C17 C16 C15 121.8(5) . . ?
C17 C16 H16 119.1 . . ?
C15 C16 H16 119.1 . . ?
C16 C17 C18 119.4(5) . . ?
C16 C17 H17 120.3 . . ?
C18 C17 H17 120.3 . . ?
C19 C18 C17 120.9(5) . . ?
C19 C18 H18 119.5 . . ?
C17 C18 H18 119.5 . . ?
C18 C19 C20 122.3(5) . . ?
C18 C19 H19 118.9 . . ?
C20 C19 H19 118.9 . . ?
O2 C20 C15 126.3(4) . . ?
O2 C20 C19 117.5(4) . . ?
C15 C20 C19 116.2(4) . . ?
C20 O2 Ru1 120.8(3) . . ?
N3 C21 Ru1 172.0(3) . . ?
C21 N3 C22 176.3(4) . . ?
N3 C22 C27 108.4(4) . . ?
N3 C22 C23 109.2(4) . . ?
C27 C22 C23 111.5(4) . . ?
N3 C22 H22 109.2 . . ?
C27 C22 H22 109.2 . . ?
C23 C22 H22 109.2 . . ?
C22 C23 C24 111.5(4) . . ?
C22 C23 H23A 109.3 . . ?
C24 C23 H23A 109.3 . . ?
C22 C23 H23B 109.3 . . ?
C24 C23 H23B 109.3 . . ?
H23A C23 H23B 108.0 . . ?
C25 C24 C23 111.6(5) . . ?
C25 C24 H24A 109.3 . . ?
C23 C24 H24A 109.3 . . ?
C25 C24 H24B 109.3 . . ?
C23 C24 H24B 109.3 . . ?
H24A C24 H24B 108.0 . . ?
C26 C25 C24 111.4(5) . . ?
C26 C25 H25A 109.4 . . ?
C24 C25 H25A 109.4 . . ?
C26 C25 H25B 109.4 . . ?
C24 C25 H25B 109.4 . . ?
H25A C25 H25B 108.0 . . ?
C25 C26 C27 112.0(5) . . ?
C25 C26 H26A 109.2 . . ?
C27 C26 H26A 109.2 . . ?
C25 C26 H26B 109.2 . . ?
C27 C26 H26B 109.2 . . ?
H26A C26 H26B 107.9 . . ?
C26 C27 C22 113.3(5) . . ?
C26 C27 H27A 108.9 . . ?
C22 C27 H27A 108.9 . . ?
C26 C27 H27B 108.9 . . ?
C22 C27 H27B 108.9 . . ?
H27A C27 H27B 107.7 . . ?
N4A C28 Ru1 170.6(15) . . ?
N4B C28 Ru1 174.7(19) . . ?
C28 N4A C29A 161(2) . . ?
C34A C29A N4A 117.7(15) . . ?
C34A C29A C30A 121.3(15) . . ?
N4A C29A C30A 108.5(15) . . ?
C34A C29A H29A 101.9 . . ?
N4A C29A H29A 101.9 . . ?
C30A C29A H29A 101.9 . . ?
C31A C30A C29A 108.5(14) . . ?
C31A C30A H30A 110.0 . . ?
C29A C30A H30A 110.0 . . ?
C31A C30A H30B 110.0 . . ?
C29A C30A H30B 110.0 . . ?
H30A C30A H30B 108.4 . . ?
C32A C31A C30A 119.9(13) . . ?
C32A C31A H31A 107.3 . . ?
C30A C31A H31A 107.3 . . ?
C32A C31A H31B 107.3 . . ?
C30A C31A H31B 107.3 . . ?
H31A C31A H31B 106.9 . . ?
C33A C32A C31A 122.1(14) . . ?
C33A C32A H32A 106.8 . . ?
C31A C32A H32A 106.8 . . ?
C33A C32A H32B 106.8 . . ?
C31A C32A H32B 106.8 . . ?
H32A C32A H32B 106.7 . . ?
C32A C33A C34A 122.0(14) . . ?
C32A C33A H33A 106.8 . . ?
C34A C33A H33A 106.8 . . ?
C32A C33A H33B 106.8 . . ?
C34A C33A H33B 106.8 . . ?
H33A C33A H33B 106.7 . . ?
C29A C34A C33A 116.3(13) . . ?
C29A C34A H34A 108.2 . . ?
C33A C34A H34A 108.2 . . ?
C29A C34A H34B 108.2 . . ?
C33A C34A H34B 108.2 . . ?
H34A C34A H34B 107.4 . . ?
C28 N4B C29B 168(3) . . ?
C34B C29B C30B 110(2) . . ?
C34B C29B N4B 94(2) . . ?
C30B C29B N4B 109.7(18) . . ?
C34B C29B H29B 113.9 . . ?
C30B C29B H29B 113.9 . . ?
N4B C29B H29B 113.9 . . ?
C31B C30B C29B 120(2) . . ?
C31B C30B H30C 107.4 . . ?
C29B C30B H30C 107.4 . . ?
C31B C30B H30D 107.4 . . ?
C29B C30B H30D 107.4 . . ?
H30C C30B H30D 106.9 . . ?
C32B C31B C30B 109(2) . . ?
C32B C31B H31C 110.0 . . ?
C30B C31B H31C 110.0 . . ?
C32B C31B H31D 110.0 . . ?
C30B C31B H31D 110.0 . . ?
H31C C31B H31D 108.3 . . ?
C31B C32B C33B 120(2) . . ?
C31B C32B H32C 107.2 . . ?
C33B C32B H32C 107.2 . . ?
C31B C32B H32D 107.2 . . ?
C33B C32B H32D 107.2 . . ?
H32C C32B H32D 106.9 . . ?
C34B C33B C32B 111.8(18) . . ?
C34B C33B H33C 109.3 . . ?
C32B C33B H33C 109.3 . . ?
C34B C33B H33D 109.3 . . ?
C32B C33B H33D 109.3 . . ?
H33C C33B H33D 107.9 . . ?
C29B C34B C33B 121(2) . . ?
C29B C34B H34C 107.2 . . ?
C33B C34B H34C 107.2 . . ?
C29B C34B H34D 107.2 . . ?
C33B C34B H34D 107.2 . . ?
H34C C34B H34D 106.8 . . ?
Cl1A C1SA Cl2A 127.6(10) . . ?
Cl1A C1SA Cl3A 102.5(7) . . ?
Cl2A C1SA Cl3A 106.6(8) . . ?
Cl1A C1SA H1SA 106.2 . . ?
Cl2A C1SA H1SA 106.2 . . ?
Cl3A C1SA H1SA 106.2 . . ?
Cl1B C1SB Cl2B 87.7(10) . . ?
Cl1B C1SB Cl3B 109.5(13) . . ?
Cl2B C1SB Cl3B 113.7(12) . . ?
Cl1B C1SB H1SB 114.4 . . ?
Cl2B C1SB H1SB 114.4 . . ?
Cl3B C1SB H1SB 114.4 . . ?
C1SB Cl1B Cl2B 46.9(6) . . ?
C1SB Cl2B Cl1B 45.5(6) . . ?

loop_
_geom_bond_atom_site_label_1
_geom_bond_atom_site_label_2
_geom_bond_distance
_geom_bond_site_symmetry_2
_geom_bond_publ_flag
Ru1 C28 1.983(4) . ?
Ru1 N2 1.999(3) . ?
Ru1 N1 2.006(3) . ?
Ru1 C21 2.021(4) . ?
Ru1 O2 2.080(3) . ?
Ru1 O1 2.095(3) . ?
O1 C1 1.297(5) . ?
C1 C2 1.430(6) . ?
C1 C6 1.437(6) . ?
C2 C3 1.354(7) . ?
C2 H2 0.9300 . ?
C3 C4 1.394(8) . ?
C3 H3 0.9300 . ?
C4 C5 1.368(8) . ?
C4 H4 0.9300 . ?
C5 C6 1.414(6) . ?
C5 H5 0.9300 . ?
C6 C7 1.436(6) . ?
C7 N1 1.292(5) . ?
C7 H7 0.9300 . ?
N1 C8 1.477(5) . ?
C8 C9 1.520(6) . ?
C8 C13 1.553(6) . ?
C8 H8 0.9800 . ?
C9 C10 1.532(8) . ?
C9 H9A 0.9700 . ?
C9 H9B 0.9700 . ?
C10 C11 1.505(9) . ?
C10 H10A 0.9700 . ?
C10 H10B 0.9700 . ?
C11 C12 1.522(7) . ?
C11 H11A 0.9700 . ?
C11 H11B 0.9700 . ?
C12 C13 1.509(6) . ?
C12 H12A 0.9700 . ?
C12 H12B 0.9700 . ?
C13 N2 1.479(5) . ?
C13 H13 0.9800 . ?
N2 C14 1.281(5) . ?
C14 C15 1.458(6) . ?
C14 H14 0.9300 . ?
C15 C16 1.413(6) . ?
C15 C20 1.425(6) . ?
C16 C17 1.370(8) . ?
C16 H16 0.9300 . ?
C17 C18 1.373(8) . ?
C17 H17 0.9300 . ?
C18 C19 1.368(7) . ?
C18 H18 0.9300 . ?
C19 C20 1.426(6) . ?
C19 H19 0.9300 . ?
C20 O2 1.307(5) . ?
C21 N3 1.146(5) . ?
N3 C22 1.462(5) . ?
C22 C27 1.508(8) . ?
C22 C23 1.511(7) . ?
C22 H22 0.9800 . ?
C23 C24 1.520(8) . ?
C23 H23A 0.9700 . ?
C23 H23B 0.9700 . ?
C24 C25 1.507(9) . ?
C24 H24A 0.9700 . ?
C24 H24B 0.9700 . ?
C25 C26 1.491(9) . ?
C25 H25A 0.9700 . ?
C25 H25B 0.9700 . ?
C26 C27 1.507(8) . ?
C26 H26A 0.9700 . ?
C26 H26B 0.9700 . ?
C27 H27A 0.9700 . ?
C27 H27B 0.9700 . ?
C28 N4A 1.121(10) . ?
C28 N4B 1.167(13) . ?
N4A C29A 1.503(15) . ?
C29A C34A 1.42(2) . ?
C29A C30A 1.57(2) . ?
C29A H29A 0.9800 . ?
C30A C31A 1.525(19) . ?
C30A H30A 0.9700 . ?
C30A H30B 0.9700 . ?
C31A C32A 1.38(2) . ?
C31A H31A 0.9700 . ?
C31A H31B 0.9700 . ?
C32A C33A 1.340(19) . ?
C32A H32A 0.9700 . ?
C32A H32B 0.9700 . ?
C33A C34A 1.47(2) . ?
C33A H33A 0.9700 . ?
C33A H33B 0.9700 . ?
C34A H34A 0.9700 . ?
C34A H34B 0.9700 . ?
N4B C29B 1.614(19) . ?
C29B C34B 1.34(3) . ?
C29B C30B 1.61(3) . ?
C29B H29B 0.9800 . ?
C30B C31B 1.47(3) . ?
C30B H30C 0.9700 . ?
C30B H30D 0.9700 . ?
C31B C32B 1.25(3) . ?
C31B H31C 0.9700 . ?
C31B H31D 0.9700 . ?
C32B C33B 1.57(3) . ?
C32B H32C 0.9700 . ?
C32B H32D 0.9700 . ?
C33B C34B 1.42(3) . ?
C33B H33C 0.9700 . ?
C33B H33D 0.9700 . ?
C34B H34C 0.9700 . ?
C34B H34D 0.9700 . ?
C1SA Cl1A 1.689(12) . ?
C1SA Cl2A 1.710(12) . ?
C1SA Cl3A 1.818(15) . ?
C1SA H1SA 0.9800 . ?
C1SB Cl1B 1.688(17) . ?
C1SB Cl2B 1.728(16) . ?
C1SB Cl3B 1.806(18) . ?
C1SB H1SB 0.9800 . ?
Cl1B Cl2B 2.365(13) . ?

loop_
_geom_hbond_atom_site_label_D
_geom_hbond_atom_site_label_H
_geom_hbond_atom_site_label_A
_geom_hbond_site_symmetry_A
_geom_hbond_distance_DH
_geom_hbond_distance_HA
_geom_hbond_distance_DA
_geom_hbond_angle_DHA
C1SA H1SA O1 6_565 0.98 2.08 2.99(2) 154
C22 H22 O2 2_555 0.98 2.31 3.107(6) 138
